data_1502643
loop_
_publ_author_name
'Wang, Xiang-Shan'
'Yang, Ke'
'Zhou, Jie'
'Tu, Shu-Jiang'

_publ_section_title
;
 Facile Method for the Combinatorial Synthesis of 2,2-Disubstituted
 Quinazolin-4(1H)-one Derivatives Catalyzed by Iodine in Ionic Liquids
;
_journal_coden_ASTM JCCHFF
_journal_issue 4
_journal_name_full 'Journal of Combinatorial Chemistry'
_journal_page_first 417
_journal_page_last 421
_journal_paper_doi 10.1021/cc900174p
_journal_volume 12
_journal_year 2010
_chemical_formula_sum 'C12 H16 N2 O'
_chemical_formula_weight 204.27
_space_group_IT_number 14
_symmetry_cell_setting monoclinic
_symmetry_space_group_name_Hall '-P 2ybc'
_symmetry_space_group_name_H-M 'P 1 21/c 1'
_atom_sites_solution_hydrogens geom
_atom_sites_solution_primary direct
_atom_sites_solution_secondary difmap
_audit_creation_method SHELXL-97
_cell_angle_alpha 90.00
_cell_angle_beta 120.442(8)
_cell_angle_gamma 90.00
_cell_formula_units_Z 4
_cell_length_a 9.7976(14)
_cell_length_b 11.3938(17)
_cell_length_c 11.8365(19)
_cell_measurement_reflns_used 1213
_cell_measurement_temperature 296(2)
_cell_measurement_theta_max 22.11
_cell_measurement_theta_min 2.85
_cell_volume 1139.2(3)
_computing_cell_refinement 'Bruker SMART'
_computing_data_collection 'Bruker SMART'
_computing_data_reduction 'Bruker SAINT'
_computing_molecular_graphics 'Bruker SHELXTL'
_computing_publication_material 'Bruker SHELXTL'
_computing_structure_refinement 'SHELXL-97 (Sheldrick, 1997)'
_computing_structure_solution 'SHELXS-97 (Sheldrick, 1990)'
_diffrn_ambient_temperature 296(2)
_diffrn_measured_fraction_theta_full 0.981
_diffrn_measured_fraction_theta_max 0.981
_diffrn_measurement_device_type 'CCD area detector'
_diffrn_measurement_method 'phi and omega scans'
_diffrn_radiation_monochromator graphite
_diffrn_radiation_source 'fine-focus sealed tube'
_diffrn_radiation_type MoK\a
_diffrn_radiation_wavelength 0.71073
_diffrn_reflns_av_R_equivalents 0.0656
_diffrn_reflns_av_sigmaI/netI 0.0684
_diffrn_reflns_limit_h_max 11
_diffrn_reflns_limit_h_min -11
_diffrn_reflns_limit_k_max 12
_diffrn_reflns_limit_k_min -13
_diffrn_reflns_limit_l_max 14
_diffrn_reflns_limit_l_min -14
_diffrn_reflns_number 6757
_diffrn_reflns_theta_full 25.02
_diffrn_reflns_theta_max 25.02
_diffrn_reflns_theta_min 2.68
_exptl_absorpt_coefficient_mu 0.077
_exptl_absorpt_correction_type none
_exptl_crystal_colour colourless
_exptl_crystal_density_diffrn 1.191
_exptl_crystal_density_meas 0
_exptl_crystal_density_method 'not measured'
_exptl_crystal_description sheet
_exptl_crystal_F_000 440
_exptl_crystal_size_max 0.35
_exptl_crystal_size_mid 0.239
_exptl_crystal_size_min 0.075
_refine_diff_density_max 0.575
_refine_diff_density_min -0.404
_refine_diff_density_rms 0.135
_refine_ls_extinction_coef 0.14(4)
_refine_ls_extinction_expression Fc^*^=kFc[1+0.001xFc^2^\l^3^/sin(2\q)]^-1/4^
_refine_ls_extinction_method SHELXL
_refine_ls_goodness_of_fit_ref 1.197
_refine_ls_hydrogen_treatment mixed
_refine_ls_matrix_type full
_refine_ls_number_parameters 137
_refine_ls_number_reflns 1973
_refine_ls_number_restraints 0
_refine_ls_restrained_S_all 1.197
_refine_ls_R_factor_all 0.1619
_refine_ls_R_factor_gt 0.1253
_refine_ls_shift/su_max 0.000
_refine_ls_shift/su_mean 0.000
_refine_ls_structure_factor_coef Fsqd
_refine_ls_weighting_details 'calc w=1/[\s^2^(Fo^2^)+(0.2000P)^2^+0.0000P] where P=(Fo^2^+2Fc^2^)/3'
_refine_ls_weighting_scheme calc
_refine_ls_wR_factor_gt 0.3270
_refine_ls_wR_factor_ref 0.3563
_reflns_number_gt 1182
_reflns_number_total 1973
_reflns_threshold_expression >2sigma(I)
_cod_data_source_file cc900174p_si_002.cif
_cod_data_source_block a
_cod_depositor_comments
;
The following automatic conversions were performed:

'_symmetry_cell_setting' value 'Monoclinic' changed to 'monoclinic'
according to /home/saulius/struct/CIF-dictionaries/cif_core.dic
dictionary named 'cif_core.dic' version 2.4.2 from 2011-04-26.

Automatic conversion script
Id: cif_fix_values 1715 2011-07-08 13:25:40Z adriana 

 Updated bibliographic information.

 Antanas Vaitkus,
 2019-10-03
;
_cod_original_sg_symbol_H-M P2(1)/c
_cod_database_code 1502643

loop_
_symmetry_equiv_pos_as_xyz
'x, y, z'
'-x, y+1/2, -z+1/2'
'-x, -y, -z'
'x, -y-1/2, z-1/2'

loop_
_atom_site_label
_atom_site_type_symbol
_atom_site_fract_x
_atom_site_fract_y
_atom_site_fract_z
_atom_site_U_iso_or_equiv
_atom_site_adp_type
_atom_site_occupancy
_atom_site_symmetry_multiplicity
_atom_site_calc_flag
_atom_site_refinement_flags
O1 O 0.6665(4) 0.4175(3) 0.0110(3) 0.0510(11) Uani 1 1 d .
N1 N 0.5751(5) 0.4043(3) 0.1497(4) 0.0566(13) Uani 1 1 d .
H1A H 0.4962 0.4482 0.0983 0.068 Uiso 1 1 calc R
N2 N 0.6409(4) 0.2464(3) 0.2950(4) 0.0490(12) Uani 1 1 d .
H2A H 0.5954 0.1941 0.3169 0.059 Uiso 1 1 calc R
C3 C 0.7634(5) 0.2176(4) 0.2769(4) 0.0439(12) Uani 1 1 d .
C8 C 0.7886(5) 0.2814(4) 0.1879(4) 0.0429(12) Uani 1 1 d .
C2 C 0.6734(5) 0.3743(4) 0.1103(4) 0.0435(12) Uani 1 1 d .
C4 C 0.8616(5) 0.1214(4) 0.3411(5) 0.0494(13) Uani 1 1 d .
H4A H 0.8451 0.0767 0.3988 0.059 Uiso 1 1 calc R
C5 C 0.9826(6) 0.0931(4) 0.3185(5) 0.0566(14) Uani 1 1 d .
H5A H 1.0476 0.0293 0.3616 0.068 Uiso 1 1 calc R
C6 C 1.0085(6) 0.1580(4) 0.2330(5) 0.0599(15) Uani 1 1 d .
H6A H 1.0916 0.1391 0.2197 0.072 Uiso 1 1 calc R
C7 C 0.9101(5) 0.2510(4) 0.1672(5) 0.0520(13) Uani 1 1 d .
H7A H 0.9261 0.2939 0.1081 0.062 Uiso 1 1 calc R
C10 C 0.4254(7) 0.3806(5) 0.2612(6) 0.0716(18) Uani 1 1 d .
H10A H 0.3955 0.4636 0.2448 0.086 Uiso 1 1 calc R
C12 C 0.3056(7) 0.3124(6) 0.1428(7) 0.089(2) Uani 1 1 d .
H12A H 0.2030 0.3200 0.1339 0.133 Uiso 1 1 calc R
H12B H 0.3354 0.2311 0.1534 0.133 Uiso 1 1 calc R
H12C H 0.3022 0.3427 0.0657 0.133 Uiso 1 1 calc R
C1 C 0.5888(7) 0.3688(4) 0.2761(5) 0.0607(16) Uani 1 1 d .
C9 C 0.7105(7) 0.4495(5) 0.3876(5) 0.0735(18) Uani 1 1 d .
H9A H 0.8123 0.4408 0.3953 0.110 Uiso 1 1 calc R
H9B H 0.7177 0.4277 0.4688 0.110 Uiso 1 1 calc R
H9C H 0.6767 0.5297 0.3676 0.110 Uiso 1 1 calc R
C11 C 0.4243(10) 0.3457(7) 0.3832(8) 0.119(3) Uani 1 1 d .
H11A H 0.3193 0.3545 0.3691 0.179 Uiso 1 1 calc R
H11B H 0.4960 0.3950 0.4546 0.179 Uiso 1 1 calc R
H11C H 0.4570 0.2654 0.4039 0.179 Uiso 1 1 calc R

loop_
_atom_site_aniso_label
_atom_site_aniso_U_11
_atom_site_aniso_U_22
_atom_site_aniso_U_33
_atom_site_aniso_U_23
_atom_site_aniso_U_13
_atom_site_aniso_U_12
O1 0.055(2) 0.054(2) 0.0542(19) 0.0084(16) 0.0348(17) 0.0060(15)
N1 0.065(3) 0.058(3) 0.065(3) 0.024(2) 0.046(2) 0.021(2)
N2 0.051(2) 0.044(2) 0.063(3) 0.0124(18) 0.037(2) 0.0095(17)
C3 0.040(2) 0.043(3) 0.047(3) -0.004(2) 0.021(2) 0.0019(19)
C8 0.045(3) 0.044(3) 0.044(2) -0.001(2) 0.026(2) 0.0011(19)
C2 0.041(3) 0.045(3) 0.047(3) 0.001(2) 0.024(2) 0.0012(19)
C4 0.048(3) 0.046(3) 0.052(3) 0.005(2) 0.024(2) 0.002(2)
C5 0.045(3) 0.054(3) 0.064(3) 0.004(3) 0.023(2) 0.011(2)
C6 0.052(3) 0.067(3) 0.068(3) 0.012(3) 0.036(3) 0.015(2)
C7 0.048(3) 0.061(3) 0.051(3) 0.002(2) 0.028(2) 0.000(2)
C10 0.069(4) 0.078(4) 0.082(4) 0.025(3) 0.048(3) 0.028(3)
C12 0.062(4) 0.103(5) 0.105(5) 0.018(4) 0.046(4) -0.003(4)
C1 0.079(4) 0.052(3) 0.071(4) 0.013(3) 0.052(3) 0.013(3)
C9 0.091(4) 0.057(3) 0.071(4) -0.006(3) 0.039(3) 0.010(3)
C11 0.113(6) 0.172(8) 0.125(6) 0.063(6) 0.099(6) 0.061(5)

loop_
_atom_type_symbol
_atom_type_description
_atom_type_scat_dispersion_real
_atom_type_scat_dispersion_imag
_atom_type_scat_source
C C 0.0033 0.0016 'International Tables Vol C Tables 4.2.6.8 and 6.1.1.4'
H H 0.0000 0.0000 'International Tables Vol C Tables 4.2.6.8 and 6.1.1.4'
O O 0.0106 0.0060 'International Tables Vol C Tables 4.2.6.8 and 6.1.1.4'
N N 0.0061 0.0033 'International Tables Vol C Tables 4.2.6.8 and 6.1.1.4'

loop_
_geom_angle_atom_site_label_1
_geom_angle_atom_site_label_2
_geom_angle_atom_site_label_3
_geom_angle
C2 N1 C1 125.3(4)
C2 N1 H1A 117.3
C1 N1 H1A 117.3
C3 N2 C1 118.2(4)
C3 N2 H2A 120.9
C1 N2 H2A 120.9
N2 C3 C4 121.4(4)
N2 C3 C8 119.9(4)
C4 C3 C8 118.6(4)
C7 C8 C3 120.1(4)
C7 C8 C2 121.8(4)
C3 C8 C2 117.9(4)
O1 C2 N1 122.3(4)
O1 C2 C8 122.0(4)
N1 C2 C8 115.7(4)
C5 C4 C3 119.9(4)
C5 C4 H4A 120.0
C3 C4 H4A 120.0
C4 C5 C6 120.9(5)
C4 C5 H5A 119.5
C6 C5 H5A 119.5
C5 C6 C7 119.4(4)
C5 C6 H6A 120.3
C7 C6 H6A 120.3
C8 C7 C6 120.9(4)
C8 C7 H7A 119.5
C6 C7 H7A 119.5
C12 C10 C11 112.0(6)
C12 C10 C1 109.8(5)
C11 C10 C1 112.6(5)
C12 C10 H10A 107.4
C11 C10 H10A 107.4
C1 C10 H10A 107.4
C10 C12 H12A 109.5
C10 C12 H12B 109.5
H12A C12 H12B 109.5
C10 C12 H12C 109.5
H12A C12 H12C 109.5
H12B C12 H12C 109.5
N2 C1 N1 105.1(4)
N2 C1 C10 111.5(4)
N1 C1 C10 107.8(4)
N2 C1 C9 112.1(4)
N1 C1 C9 109.4(4)
C10 C1 C9 110.8(4)
C1 C9 H9A 109.5
C1 C9 H9B 109.5
H9A C9 H9B 109.5
C1 C9 H9C 109.5
H9A C9 H9C 109.5
H9B C9 H9C 109.5
C10 C11 H11A 109.5
C10 C11 H11B 109.5
H11A C11 H11B 109.5
C10 C11 H11C 109.5
H11A C11 H11C 109.5
H11B C11 H11C 109.5

loop_
_geom_bond_atom_site_label_1
_geom_bond_atom_site_label_2
_geom_bond_distance
O1 C2 1.244(5)
N1 C2 1.311(5)
N1 C1 1.489(6)
N1 H1A 0.8600
N2 C3 1.362(5)
N2 C1 1.462(5)
N2 H2A 0.8600
C3 C4 1.401(6)
C3 C8 1.401(6)
C8 C7 1.375(6)
C8 C2 1.479(6)
C4 C5 1.379(7)
C4 H4A 0.9300
C5 C6 1.376(7)
C5 H5A 0.9300
C6 C7 1.378(6)
C6 H6A 0.9300
C7 H7A 0.9300
C10 C12 1.510(9)
C10 C11 1.503(8)
C10 C1 1.525(7)
C10 H10A 0.9800
C12 H12A 0.9600
C12 H12B 0.9600
C12 H12C 0.9600
C1 C9 1.553(8)
C9 H9A 0.9600
C9 H9B 0.9600
C9 H9C 0.9600
C11 H11A 0.9600
C11 H11B 0.9600
C11 H11C 0.9600

loop_
_cod_related_entry_id
_cod_related_entry_code
_cod_related_entry_database
1 26405627 ChemSpider
